data_1558973
loop_
_publ_author_name
'He, Chuan'
'Yang, Wu'
'Li, Yingzi'
'Zhu, Jiefeng'
'Liu, Wentan'
'Ke, Jie'

_publ_section_title
;
 Lewis Acid-Assisted Ir(III) Reductive Elimination Enables Construction of
 Seven-Membered-Ring Sulfoxides
;
_journal_name_full 'Chemical Science'
_journal_paper_doi 10.1039/D0SC04180G
_journal_year 2020
_chemical_formula_moiety 'C10 H8 O S3'
_chemical_formula_sum 'C10 H8 O S3'
_chemical_formula_weight 240.34
_space_group_crystal_system monoclinic
_space_group_IT_number 14
_space_group_name_Hall '-P 2ybc'
_space_group_name_H-M_alt 'P 1 21/c 1'
_atom_sites_solution_hydrogens geom
_atom_sites_solution_primary dual
_audit_creation_date 2019-06-27
_audit_creation_method
;
Olex2 1.2
(compiled 2018.05.29 svn.r3508 for OlexSys, GUI svn.r5506)
;
_audit_update_record
;
2019-07-27 deposited with the CCDC.	2020-08-31 downloaded from the CCDC.
;
_cell_angle_alpha 90
_cell_angle_beta 100.673(2)
_cell_angle_gamma 90
_cell_formula_units_Z 4
_cell_length_a 8.1465(5)
_cell_length_b 14.4371(8)
_cell_length_c 8.8840(5)
_cell_measurement_reflns_used 9925
_cell_measurement_temperature 100
_cell_measurement_theta_max 45.27
_cell_measurement_theta_min 2.73
_cell_volume 1026.79(10)
_computing_cell_refinement 'SAINT V8.38A (?, 2016)'
_computing_data_reduction 'SAINT V8.38A (?, 2016)'
_computing_molecular_graphics 'Olex2 (Dolomanov et al., 2009)'
_computing_publication_material 'Olex2 (Dolomanov et al., 2009)'
_computing_structure_refinement 'ShelXL (Sheldrick, 2015)'
_computing_structure_solution 'ShelXT (Sheldrick, 2015)'
_diffrn_ambient_temperature 100
_diffrn_detector 'Bruker PHOTO 100 area detector'
_diffrn_detector_area_resol_mean 7.9
_diffrn_detector_type 'CCD area detector'
_diffrn_measured_fraction_theta_full 0.998
_diffrn_measured_fraction_theta_max 0.997
_diffrn_measurement_device 'three-circle diffractometer'
_diffrn_measurement_device_type 'BrukerD8 venture microsource'
_diffrn_measurement_method '\w and \f scans'
_diffrn_radiation_monochromator 'mirror optics'
_diffrn_radiation_probe x-ray
_diffrn_radiation_type MoK\a
_diffrn_radiation_wavelength 0.71073
_diffrn_reflns_av_R_equivalents 0.0482
_diffrn_reflns_av_unetI/netI 0.0375
_diffrn_reflns_Laue_measured_fraction_full 0.998
_diffrn_reflns_Laue_measured_fraction_max 0.997
_diffrn_reflns_limit_h_max 15
_diffrn_reflns_limit_h_min -16
_diffrn_reflns_limit_k_max 28
_diffrn_reflns_limit_k_min -28
_diffrn_reflns_limit_l_max 17
_diffrn_reflns_limit_l_min -17
_diffrn_reflns_number 44967
_diffrn_reflns_point_group_measured_fraction_full 0.998
_diffrn_reflns_point_group_measured_fraction_max 0.997
_diffrn_reflns_theta_full 25.242
_diffrn_reflns_theta_max 45.358
_diffrn_reflns_theta_min 2.727
_diffrn_source 'microfocus sealed X-ray tube'
_diffrn_source_type 'Incoatec I\ms'
_diffrn_standards_number 0
_exptl_absorpt_coefficient_mu 0.681
_exptl_absorpt_correction_T_max 0.7489
_exptl_absorpt_correction_T_min 0.6662
_exptl_absorpt_correction_type multi-scan
_exptl_absorpt_process_details
'SADABS-2016/2 (Bruker,2016/2) was used for absorption correction. wR2(int) was 0.0756 before and 0.0587 after correction. The Ratio of minimum to maximum transmission is 0.8896. The \l/2 correction factor is Not present.'
_exptl_crystal_colour yellow
_exptl_crystal_colour_primary yellow
_exptl_crystal_density_diffrn 1.555
_exptl_crystal_description block
_exptl_crystal_F_000 496
_exptl_crystal_size_max 0.42
_exptl_crystal_size_mid 0.36
_exptl_crystal_size_min 0.32
_refine_diff_density_max 0.640
_refine_diff_density_min -0.675
_refine_diff_density_rms 0.093
_refine_ls_extinction_method none
_refine_ls_goodness_of_fit_ref 1.028
_refine_ls_hydrogen_treatment constr
_refine_ls_matrix_type full
_refine_ls_number_parameters 134
_refine_ls_number_reflns 8609
_refine_ls_number_restraints 1
_refine_ls_restrained_S_all 1.028
_refine_ls_R_factor_all 0.0619
_refine_ls_R_factor_gt 0.0397
_refine_ls_shift/su_max 0.001
_refine_ls_shift/su_mean 0.000
_refine_ls_structure_factor_coef Fsqd
_refine_ls_weighting_details 'w=1/[\s^2^(Fo^2^)+(0.0416P)^2^+0.4808P] where P=(Fo^2^+2Fc^2^)/3'
_refine_ls_weighting_scheme calc
_refine_ls_wR_factor_gt 0.0953
_refine_ls_wR_factor_ref 0.1047
_reflns_Friedel_coverage 0.000
_reflns_number_gt 6542
_reflns_number_total 8609
_reflns_threshold_expression 'I > 2\s(I)'
_cod_data_source_file d0sc04180g2.cif
_cod_data_source_block cxy0815_0m
_cod_database_code 1558973
_shelx_shelxl_version_number 2018/3
_shelx_space_group_comment
;
The symmetry employed for this shelxl refinement is uniquely defined
by the following loop, which should always be used as a source of
symmetry information in preference to the above space-group names.
They are only intended as comments.
;
_shelx_estimated_absorpt_t_max 0.812
_shelx_estimated_absorpt_t_min 0.763
_olex2_refinement_description
;
1. Fixed Uiso
 At 1.2 times of:
  All C(H) groups, All C(H,H,H,H) groups
2. Restrained distances
 S3-O1 \\sim S3A-O1A
 with sigma of 0.02
3. Uiso/Uaniso restraints and constraints
Uanis(O1) = Uanis(O1A)
Uanis(S3) = Uanis(S3A)
4. Others
 Sof(H5BC)=Sof(H5BD)=Sof(H9BC)=Sof(H9BD)=Sof(O1A)=Sof(S3A)=1-FVAR(1)
 Sof(S3)=Sof(O1)=Sof(H5AA)=Sof(H5AB)=Sof(H9AA)=Sof(H9AB)=FVAR(1)
5.a Secondary CH2 refined with riding coordinates:
 C5(H5AA,H5AB), C5(H5BC,H5BD), C9(H9AA,H9AB), C9(H9BC,H9BD)
5.b Aromatic/amide H refined with riding coordinates:
 C1(H1), C4(H4), C7(H7), C10(H10)
;
_olex2_submission_special_instructions 'No special instructions were received'

loop_
_space_group_symop_operation_xyz
'x, y, z'
'-x, y+1/2, -z+1/2'
'-x, -y, -z'
'x, -y-1/2, z-1/2'

loop_
_atom_site_label
_atom_site_type_symbol
_atom_site_fract_x
_atom_site_fract_y
_atom_site_fract_z
_atom_site_U_iso_or_equiv
_atom_site_adp_type
_atom_site_occupancy
_atom_site_site_symmetry_order
_atom_site_calc_flag
_atom_site_refinement_flags_posn
_atom_site_refinement_flags_adp
_atom_site_refinement_flags_occupancy
_atom_site_disorder_assembly
_atom_site_disorder_group
S1 S 0.34426(3) 0.73416(2) 0.90315(3) 0.01625(4) Uani 1 1 d . . . . .
S2 S 0.73972(3) 0.64784(2) 0.84118(3) 0.01849(5) Uani 1 1 d . . . . .
S3 S 0.27819(5) 0.42912(2) 0.61136(4) 0.01471(6) Uani 0.958(2) 1 d D . P A 1
O1 O 0.11205(10) 0.40115(6) 0.64509(11) 0.02534(18) Uani 0.958(2) 1 d D . P A 1
C1 C 0.14287(11) 0.74220(6) 0.80449(11) 0.01541(13) Uani 1 1 d . . . . .
H1 H 0.063002 0.785596 0.826715 0.018 Uiso 1 1 calc R . . . .
C2 C 0.38936(10) 0.64410(5) 0.79064(9) 0.01139(10) Uani 1 1 d . . . . .
C3 C 0.54757(10) 0.59522(6) 0.81342(9) 0.01179(11) Uani 1 1 d . . . . .
C4 C 0.84215(11) 0.54357(7) 0.85127(11) 0.01808(14) Uani 1 1 d . . . . .
H4 H 0.960118 0.536905 0.867249 0.022 Uiso 1 1 calc R . . . .
C5 C 0.26451(11) 0.55095(6) 0.55854(8) 0.01295(11) Uani 1 1 d . . . . .
H5AA H 0.363779 0.566329 0.513823 0.016 Uiso 0.958(2) 1 calc R . P A 1
H5AB H 0.165305 0.558898 0.476431 0.016 Uiso 0.958(2) 1 calc R . P A 1
H5BC H 0.372601 0.558386 0.524125 0.016 Uiso 0.042(2) 1 calc R . P A 2
H5BD H 0.174123 0.562553 0.469515 0.016 Uiso 0.042(2) 1 calc R . P A 2
C6 C 0.25320(9) 0.62062(5) 0.68055(8) 0.01085(10) Uani 1 1 d . . . . .
C7 C 0.11198(10) 0.67720(6) 0.68830(9) 0.01375(12) Uani 1 1 d . . . . .
H7 H 0.007535 0.670992 0.620815 0.017 Uiso 1 1 calc R . . . .
C8 C 0.56077(10) 0.49978(6) 0.81104(8) 0.01168(11) Uani 1 1 d . . . . .
C9 C 0.41088(10) 0.43874(6) 0.80039(9) 0.01316(11) Uani 1 1 d . . . . .
H9AA H 0.341815 0.462195 0.872868 0.016 Uiso 0.958(2) 1 calc R . P A 1
H9AB H 0.449316 0.375848 0.834728 0.016 Uiso 0.958(2) 1 calc R . P A 1
H9BC H 0.353778 0.457983 0.884454 0.016 Uiso 0.042(2) 1 calc R . P A 2
H9BD H 0.453916 0.375439 0.825939 0.016 Uiso 0.042(2) 1 calc R . P A 2
C10 C 0.73017(11) 0.47027(7) 0.83305(10) 0.01595(13) Uani 1 1 d . . . . .
H10 H 0.763070 0.407090 0.835053 0.019 Uiso 1 1 calc R . . . .
O1A O 0.325(2) 0.3745(13) 0.518(2) 0.02534(18) Uani 0.042(2) 1 d D . P A 2
S3A S 0.2466(12) 0.4273(6) 0.6287(10) 0.01471(6) Uani 0.042(2) 1 d D . P A 2

loop_
_atom_site_aniso_label
_atom_site_aniso_U_11
_atom_site_aniso_U_22
_atom_site_aniso_U_33
_atom_site_aniso_U_23
_atom_site_aniso_U_13
_atom_site_aniso_U_12
S1 0.01786(9) 0.01175(8) 0.01874(8) -0.00387(6) 0.00236(7) 0.00101(6)
S2 0.01235(8) 0.01881(10) 0.02373(10) 0.00298(7) 0.00184(7) -0.00329(7)
S3 0.01688(13) 0.01128(8) 0.01388(10) -0.00257(7) -0.00257(8) -0.00003(9)
O1 0.0173(3) 0.0218(3) 0.0329(4) 0.0073(3) -0.0058(3) -0.0091(3)
C1 0.0135(3) 0.0120(3) 0.0215(3) 0.0009(2) 0.0054(2) 0.0029(2)
C2 0.0118(3) 0.0096(2) 0.0129(2) -0.0007(2) 0.0027(2) 0.0005(2)
C3 0.0102(3) 0.0122(3) 0.0128(2) 0.0001(2) 0.0018(2) -0.0004(2)
C4 0.0116(3) 0.0232(4) 0.0197(3) 0.0047(3) 0.0034(2) 0.0039(3)
C5 0.0147(3) 0.0136(3) 0.0103(2) 0.0002(2) 0.0016(2) 0.0013(2)
C6 0.0109(3) 0.0107(3) 0.0112(2) 0.00072(19) 0.00266(19) 0.0005(2)
C7 0.0116(3) 0.0136(3) 0.0164(3) 0.0015(2) 0.0033(2) 0.0017(2)
C8 0.0112(3) 0.0127(3) 0.0108(2) -0.0006(2) 0.00108(19) 0.0010(2)
C9 0.0143(3) 0.0116(3) 0.0125(2) 0.0004(2) -0.0003(2) -0.0006(2)
C10 0.0136(3) 0.0190(3) 0.0151(3) 0.0005(2) 0.0022(2) 0.0046(3)
O1A 0.0173(3) 0.0218(3) 0.0329(4) 0.0073(3) -0.0058(3) -0.0091(3)
S3A 0.01688(13) 0.01128(8) 0.01388(10) -0.00257(7) -0.00257(8) -0.00003(9)

loop_
_atom_type_symbol
_atom_type_description
_atom_type_scat_dispersion_real
_atom_type_scat_dispersion_imag
_atom_type_scat_source
C C 0.0033 0.0016 'International Tables Vol C Tables 4.2.6.8 and 6.1.1.4'
H H 0.0000 0.0000 'International Tables Vol C Tables 4.2.6.8 and 6.1.1.4'
O O 0.0106 0.0060 'International Tables Vol C Tables 4.2.6.8 and 6.1.1.4'
S S 0.1246 0.1234 'International Tables Vol C Tables 4.2.6.8 and 6.1.1.4'

loop_
_geom_angle_atom_site_label_1
_geom_angle_atom_site_label_2
_geom_angle_atom_site_label_3
_geom_angle
_geom_angle_site_symmetry_1
_geom_angle_site_symmetry_3
_geom_angle_publ_flag
C1 S1 C2 92.36(4) . . ?
C4 S2 C3 92.35(4) . . ?
O1 S3 C5 107.37(5) . . ?
O1 S3 C9 103.88(5) . . ?
C5 S3 C9 99.28(4) . . ?
S1 C1 H1 124.4 . . ?
C7 C1 S1 111.11(6) . . ?
C7 C1 H1 124.4 . . ?
C3 C2 S1 124.51(6) . . ?
C6 C2 S1 111.57(6) . . ?
C6 C2 C3 123.84(7) . . ?
C2 C3 S2 124.61(6) . . ?
C8 C3 S2 111.83(6) . . ?
C8 C3 C2 123.53(7) . . ?
S2 C4 H4 124.4 . . ?
C10 C4 S2 111.12(6) . . ?
C10 C4 H4 124.4 . . ?
S3 C5 H5AA 107.8 . . ?
S3 C5 H5AB 107.8 . . ?
H5AA C5 H5AB 107.1 . . ?
H5BC C5 H5BD 107.9 . . ?
C6 C5 S3 118.23(5) . . ?
C6 C5 H5AA 107.8 . . ?
C6 C5 H5AB 107.8 . . ?
C6 C5 H5BC 109.2 . . ?
C6 C5 H5BD 109.2 . . ?
C6 C5 S3A 112.0(3) . . ?
S3A C5 H5BC 109.2 . . ?
S3A C5 H5BD 109.2 . . ?
C2 C6 C5 122.05(7) . . ?
C2 C6 C7 112.09(7) . . ?
C7 C6 C5 125.50(7) . . ?
C1 C7 C6 112.87(7) . . ?
C1 C7 H7 123.6 . . ?
C6 C7 H7 123.6 . . ?
C3 C8 C9 121.58(7) . . ?
C3 C8 C10 111.87(7) . . ?
C10 C8 C9 126.33(8) . . ?
S3 C9 H9AA 108.3 . . ?
S3 C9 H9AB 108.3 . . ?
C8 C9 S3 116.14(6) . . ?
C8 C9 H9AA 108.3 . . ?
C8 C9 H9AB 108.3 . . ?
C8 C9 H9BC 106.2 . . ?
C8 C9 H9BD 106.2 . . ?
C8 C9 S3A 124.4(3) . . ?
H9AA C9 H9AB 107.4 . . ?
H9BC C9 H9BD 106.4 . . ?
S3A C9 H9BC 106.2 . . ?
S3A C9 H9BD 106.2 . . ?
C4 C10 C8 112.82(8) . . ?
C4 C10 H10 123.6 . . ?
C8 C10 H10 123.6 . . ?
C9 S3A C5 95.7(4) . . ?
O1A S3A C5 101.3(9) . . ?
O1A S3A C9 105.1(9) . . ?

loop_
_geom_bond_atom_site_label_1
_geom_bond_atom_site_label_2
_geom_bond_distance
_geom_bond_site_symmetry_2
_geom_bond_publ_flag
S1 C1 1.7148(9) . ?
S1 C2 1.7206(8) . ?
S2 C3 1.7161(8) . ?
S2 C4 1.7154(10) . ?
S3 O1 1.4950(10) . ?
S3 C5 1.8185(9) . ?
S3 C9 1.8263(8) . ?
C1 H1 0.9500 . ?
C1 C7 1.3831(13) . ?
C2 C3 1.4503(11) . ?
C2 C6 1.3785(11) . ?
C3 C8 1.3826(11) . ?
C4 H4 0.9500 . ?
C4 C10 1.3869(14) . ?
C5 H5AA 0.9900 . ?
C5 H5AB 0.9900 . ?
C5 H5BC 0.9900 . ?
C5 H5BD 0.9900 . ?
C5 C6 1.4940(11) . ?
C5 S3A 1.905(9) . ?
C6 C7 1.4230(11) . ?
C7 H7 0.9500 . ?
C8 C9 1.4946(11) . ?
C8 C10 1.4227(12) . ?
C9 H9AA 0.9900 . ?
C9 H9AB 0.9900 . ?
C9 H9BC 0.9900 . ?
C9 H9BD 0.9900 . ?
C9 S3A 1.841(9) . ?
C10 H10 0.9500 . ?
O1A S3A 1.483(16) . ?

loop_
_geom_torsion_atom_site_label_1
_geom_torsion_atom_site_label_2
_geom_torsion_atom_site_label_3
_geom_torsion_atom_site_label_4
_geom_torsion
_geom_torsion_site_symmetry_1
_geom_torsion_site_symmetry_2
_geom_torsion_site_symmetry_3
_geom_torsion_site_symmetry_4
_geom_torsion_publ_flag
S1 C1 C7 C6 0.22(9) . . . . ?
S1 C2 C3 S2 -48.15(9) . . . . ?
S1 C2 C3 C8 133.71(7) . . . . ?
S1 C2 C6 C5 173.78(6) . . . . ?
S1 C2 C6 C7 0.36(9) . . . . ?
S2 C3 C8 C9 175.25(6) . . . . ?
S2 C3 C8 C10 0.32(9) . . . . ?
S2 C4 C10 C8 -0.06(10) . . . . ?
S3 C5 C6 C2 74.55(9) . . . . ?
S3 C5 C6 C7 -112.94(8) . . . . ?
O1 S3 C5 C6 70.22(8) . . . . ?
O1 S3 C9 C8 -156.67(7) . . . . ?
C1 S1 C2 C3 -176.97(7) . . . . ?
C1 S1 C2 C6 -0.20(6) . . . . ?
C2 S1 C1 C7 -0.01(7) . . . . ?
C2 C3 C8 C9 -6.39(12) . . . . ?
C2 C3 C8 C10 178.67(7) . . . . ?
C2 C6 C7 C1 -0.37(10) . . . . ?
C3 S2 C4 C10 0.21(7) . . . . ?
C3 C2 C6 C5 -9.42(12) . . . . ?
C3 C2 C6 C7 177.16(7) . . . . ?
C3 C8 C9 S3 76.75(9) . . . . ?
C3 C8 C9 S3A 70.0(4) . . . . ?
C3 C8 C10 C4 -0.16(10) . . . . ?
C4 S2 C3 C2 -178.64(7) . . . . ?
C4 S2 C3 C8 -0.30(6) . . . . ?
C5 S3 C9 C8 -46.07(7) . . . . ?
C5 C6 C7 C1 -173.53(8) . . . . ?
C6 C2 C3 S2 135.46(7) . . . . ?
C6 C2 C3 C8 -42.68(12) . . . . ?
C8 C9 S3A C5 -31.6(5) . . . . ?
C8 C9 S3A O1A 71.7(9) . . . . ?
C9 S3 C5 C6 -37.59(7) . . . . ?
C9 C8 C10 C4 -174.81(8) . . . . ?
C10 C8 C9 S3 -109.09(8) . . . . ?
C10 C8 C9 S3A -115.9(4) . . . . ?
S3A C5 C6 C2 82.7(3) . . . . ?
S3A C5 C6 C7 -104.8(3) . . . . ?
